data_1011123
loop_
_publ_author_name
'N\'aray-Szab\'o, St. v.'

_publ_section_title
;
 Die Struktur des Pollucits CsAlSi~2~O~6~*xH~2~O
;
_journal_coden_ASTM ZEKGAX
_journal_issue 1-6
_journal_name_full
;
 Zeitschrift f\"ur Kristallographie - Crystalline Materials
;
_journal_page_first 277
_journal_page_last 282
_journal_paper_doi 10.1524/zkri.1938.99.1.277
_journal_volume 99
_journal_year 1938
_chemical_compound_source 'from Elba, Italy'
_chemical_formula_structural 'Cs (Al Si2 O6)'
_chemical_formula_sum 'Al Cs O6 Si2'
_chemical_name_mineral Pollucite
_chemical_name_systematic 'Caesium tecto-alumodisilicate'
_space_group_IT_number 142
_symmetry_cell_setting tetragonal
_symmetry_space_group_name_Hall 'I 4bw 2aw -1bw'
_symmetry_space_group_name_H-M 'I 41/a c d :1'
_cell_angle_alpha 90
_cell_angle_beta 90
_cell_angle_gamma 90
_cell_formula_units_Z 16
_cell_length_a 13.74
_cell_length_b 13.74
_cell_length_c 13.74
_cell_volume 2593.9
_exptl_crystal_density_meas 2.95
_cod_original_sg_symbol_H-M 'I 41/a c d S'
_cod_database_code 1011123

loop_
_symmetry_equiv_pos_as_xyz
x,y,z
x,-y,1/2+z
x,1/2+y,1/4-z
x,1/2-y,3/4-z
-x,-y,z
-x,y,1/2+z
-x,1/2-y,1/4-z
-x,1/2+y,3/4-z
-y,x,-z
y,x,1/2-z
1/2-y,x,3/4+z
1/2+y,x,1/4+z
y,-x,-z
-y,-x,1/2-z
1/2+y,-x,3/4+z
1/2-y,-x,1/4+z
1/2+x,1/2+y,1/2+z
1/2+x,1/2-y,z
1/2+x,y,3/4-z
1/2+x,-y,1/4-z
1/2-x,1/2-y,1/2+z
1/2-x,1/2+y,z
1/2-x,-y,3/4-z
1/2-x,y,1/4-z
1/2-y,1/2+x,1/2-z
1/2+y,1/2+x,-z
-y,1/2+x,1/4+z
y,1/2+x,3/4+z
1/2+y,1/2-x,1/2-z
1/2-y,1/2-x,-z
y,1/2-x,1/4+z
-y,1/2-x,3/4+z

loop_
_atom_site_label
_atom_site_type_symbol
_atom_site_symmetry_multiplicity
_atom_site_Wyckoff_symbol
_atom_site_fract_x
_atom_site_fract_y
_atom_site_fract_z
_atom_site_occupancy
_atom_site_attached_hydrogens
_atom_site_calc_flag
Cs1 Cs1+ 16 f 0.125 0.125 0.25 1. 0 d
Si1 Si4+ 32 g 0.125 0.411 0.212 1. 0 d
Al1 Al3+ 16 f 0.339 0.339 0.25 1. 0 d
O1 O2- 32 g 0.119 0.111 0.653 1. 0 d
O2 O2- 32 g 0.131 0.472 0.736 1. 0 d
O3 O2- 32 g 0.278 0.139 0.756 1. 0 d

loop_
_atom_type_symbol
_atom_type_oxidation_number
Cs1+ 1.000
Si4+ 4.000
Al3+ 3.000
O2- -2.000
